data_4506843
loop_
_publ_author_name
'Borodi, Gheorghe'
'Pop, Mihaela M.'
'Onija, Oana'
'Filip, Xenia'

_publ_section_title
;
 Distinct Disordered Forms of Promethazine Hydrochloride: A Case of
 Intergrowth of Polymorphic Domains?
;
_journal_issue 12
_journal_name_full 'Crystal Growth &amp; Design'
_journal_page_first 5846
_journal_paper_doi 10.1021/cg300943b
_journal_volume 12
_journal_year 2012
_chemical_formula_moiety 'Cl, C17 H20.36 N2 S'
_chemical_formula_sum 'C17 H20.35 Cl N2 S'
_chemical_formula_weight 320.22
_chemical_name_systematic
;
 ? 
;
_space_group_crystal_system monoclinic
_space_group_IT_number 14
_space_group_name_Hall '-P 2ybc'
_space_group_name_H-M_alt 'P 1 21/c 1'
_symmetry_space_group_name_Hall '-P 2ybc'
_symmetry_space_group_name_H-M 'P 1 21/c 1'
_atom_sites_solution_hydrogens geom
_atom_sites_solution_primary direct
_atom_sites_solution_secondary difmap
_audit_creation_date 2012-11-02
_audit_creation_method
;
  Olex2 1.1
  (compiled 2011.11.01 svn.r2039, GUI svn.r3906)
;
_cell_angle_alpha 90.00
_cell_angle_beta 118.665(7)
_cell_angle_gamma 90.00
_cell_formula_units_Z 4
_cell_length_a 14.8724(8)
_cell_length_b 8.2589(3)
_cell_length_c 15.3578(8)
_cell_measurement_reflns_used 10011
_cell_measurement_temperature 100.2
_cell_measurement_theta_max 72.3006
_cell_measurement_theta_min 3.2769
_cell_volume 1655.20(18)
_computing_cell_refinement
;
CrysAlisPro, Oxford Diffraction Ltd.,
Version 1.171.34.44 (release 25-10-2010 CrysAlis171 .NET)
(compiled Oct 25 2010,18:11:34)
;
_computing_data_collection
;
CrysAlisPro, Oxford Diffraction Ltd.,
Version 1.171.34.44 (release 25-10-2010 CrysAlis171 .NET)
(compiled Oct 25 2010,18:11:34)
;
_computing_data_reduction
;
CrysAlisPro, Oxford Diffraction Ltd.,
Version 1.171.34.44 (release 25-10-2010 CrysAlis171 .NET)
(compiled Oct 25 2010,18:11:34)
;
_computing_molecular_graphics
;
O. V. Dolomanov, L. J. Bourhis, R. J. Gildea, J. A. K. Howard and H. Puschmann,
OLEX2: a complete structure solution, refinement and analysis program.
J. Appl. Cryst. (2009). 42, 339-341.
;
_computing_publication_material
;
O. V. Dolomanov, L. J. Bourhis, R. J. Gildea, J. A. K. Howard and H. Puschmann,
OLEX2: a complete structure solution, refinement and analysis program.
J. Appl. Cryst. (2009). 42, 339-341.
;
_computing_structure_refinement
;
SHELXL, G.M. Sheldrick, Acta Cryst.
2008). A64, 112-122
;
_computing_structure_solution
;
SHELXS, G.M. Sheldrick, Acta Cryst.
(2008). A64, 112-122
;
_diffrn_ambient_temperature 100.2
_diffrn_detector_area_resol_mean 16.4335
_diffrn_measured_fraction_theta_full 0.986
_diffrn_measured_fraction_theta_max 0.986
_diffrn_measurement_details
;
  1 omega   43.00   70.00   1.0000    1.5000
omega____ theta____ kappa____ phi______ frames
    -        0.0000   77.0000   90.0000 27

  2 omega   -7.00   39.00   1.0000    1.5000
omega____ theta____ kappa____ phi______ frames
    -        0.0000   77.0000   90.0000 46

  3 omega  -18.00   27.00   1.0000    1.5000
omega____ theta____ kappa____ phi______ frames
    -        0.0000   38.0000   60.0000 45

  4 omega   30.00  124.00   1.0000    1.5000
omega____ theta____ kappa____ phi______ frames
    -       56.0000   38.0000 -120.0000 94

  5 omega   16.00   71.00   1.0000    1.5000
omega____ theta____ kappa____ phi______ frames
    -       56.0000  -77.0000   30.0000 55

  6 omega   57.00   97.00   1.0000    1.5000
omega____ theta____ kappa____ phi______ frames
    -       56.0000 -132.0000 -162.0000 40

  7 omega   28.00   54.00   1.0000    1.5000
omega____ theta____ kappa____ phi______ frames
    -       56.0000  -38.0000   90.0000 26

  8 omega   -8.00   67.00   1.0000    1.5000
omega____ theta____ kappa____ phi______ frames
    -       56.0000  -38.0000   60.0000 75

  9 omega   52.00   79.00   1.0000    1.5000
omega____ theta____ kappa____ phi______ frames
    -      112.0000  -50.0000 -120.0000 27

 10 omega   39.00   72.00   1.0000    1.5000
omega____ theta____ kappa____ phi______ frames
    -      112.0000  -25.0000   30.0000 33

 11 omega  129.00  177.00   1.0000    1.5000
omega____ theta____ kappa____ phi______ frames
    -      112.0000  112.0000   90.0000 48

 12 omega   39.00   72.00   1.0000    1.5000
omega____ theta____ kappa____ phi______ frames
    -      112.0000  -25.0000   60.0000 33

 13 omega   41.00  122.00   1.0000    1.5000
omega____ theta____ kappa____ phi______ frames
    -      112.0000 -132.0000   93.0000 81

 14 omega   46.00   72.00   1.0000    1.5000
omega____ theta____ kappa____ phi______ frames
    -      112.0000  -50.0000  150.0000 26

 15 omega  111.00  174.00   1.0000    1.5000
omega____ theta____ kappa____ phi______ frames
    -      112.0000  112.0000 -150.0000 63

 16 omega   39.00   69.00   1.0000    1.5000
omega____ theta____ kappa____ phi______ frames
    -      112.0000  -25.0000  120.0000 30

 17 omega  105.00  155.00   1.0000    1.5000
omega____ theta____ kappa____ phi______ frames
    -      112.0000   50.0000 -150.0000 50

 18 omega  111.00  178.00   1.0000    1.5000
omega____ theta____ kappa____ phi______ frames
    -      112.0000  112.0000  120.0000 67

 19 omega   39.00   71.00   1.0000    1.5000
omega____ theta____ kappa____ phi______ frames
    -      112.0000  -25.0000   90.0000 32

 20 omega   40.00   72.00   1.0000    1.5000
omega____ theta____ kappa____ phi______ frames
    -      112.0000  -25.0000    0.0000 32

 21 omega  -70.00   30.00   1.0000    1.5000
omega____ theta____ kappa____ phi______ frames
    -        0.0000  -77.0000  -30.0000 100

 22 omega  -26.00   72.00   1.0000    1.5000
omega____ theta____ kappa____ phi______ frames
    -        0.0000   38.0000  -60.0000 98

 23 omega  -14.00   86.00   1.0000    1.5000
omega____ theta____ kappa____ phi______ frames
    -       56.0000  -77.0000  -90.0000 100

 24 omega   26.00  126.00   1.0000    1.5000
omega____ theta____ kappa____ phi______ frames
    -       56.0000   77.0000  -60.0000 100

 25 omega   26.00  126.00   1.0000    1.5000
omega____ theta____ kappa____ phi______ frames
    -       56.0000   77.0000  120.0000 100

 26 omega   26.00  126.00   1.0000    1.5000
omega____ theta____ kappa____ phi______ frames
    -       56.0000   77.0000   30.0000 100

 27 omega   82.00  178.00   1.0000    1.5000
omega____ theta____ kappa____ phi______ frames
    -      112.0000   77.0000   30.0000 96

 28 omega   82.00  178.00   1.0000    1.5000
omega____ theta____ kappa____ phi______ frames
    -      112.0000   77.0000 -180.0000 96

 29 omega   78.00  178.00   1.0000    1.5000
omega____ theta____ kappa____ phi______ frames
    -      112.0000   25.0000  -90.0000 100

 30 omega   90.00  178.00   1.0000    1.5000
omega____ theta____ kappa____ phi______ frames
    -      112.0000   50.0000   90.0000 88

 31 omega   41.00  125.00   1.0000    1.5000
omega____ theta____ kappa____ phi______ frames
    -      112.0000 -132.0000 -162.0000 84

 32 omega   78.00  178.00   1.0000    1.5000
omega____ theta____ kappa____ phi______ frames
    -      112.0000   25.0000    0.0000 100

 33 omega   90.00  178.00   1.0000    1.5000
omega____ theta____ kappa____ phi______ frames
    -      112.0000  132.0000  -17.0000 88

 34 omega   78.00  178.00   1.0000    1.5000
omega____ theta____ kappa____ phi______ frames
    -      112.0000   25.0000  150.0000 100

 35 omega  -66.00  -10.00   1.0000    1.5000
omega____ theta____ kappa____ phi______ frames
    -        0.0000  138.0000   82.0000 56

 36 omega  -72.00   26.00   1.0000    1.5000
omega____ theta____ kappa____ phi______ frames
    -        0.0000  -38.0000   60.0000 98

 37 omega -113.00  -65.00   1.0000    1.5000
omega____ theta____ kappa____ phi______ frames
    -      -42.5000 -138.0000  -82.0000 48

 38 omega  -16.00   71.00   1.0000    1.5000
omega____ theta____ kappa____ phi______ frames
    -       56.0000  -38.0000  150.0000 87

 39 omega   26.00  126.00   1.0000    1.5000
omega____ theta____ kappa____ phi______ frames
    -       56.0000   77.0000   90.0000 100

 40 omega   26.00  126.00   1.0000    1.5000
omega____ theta____ kappa____ phi______ frames
    -       56.0000   77.0000 -120.0000 100
;
_diffrn_measurement_device_type 'SuperNova, Dual, Cu at zero, Eos'
_diffrn_measurement_method '\w scans'
_diffrn_orient_matrix_UB_11 0.0465419000
_diffrn_orient_matrix_UB_12 0.0182145000
_diffrn_orient_matrix_UB_13 -0.0700869000
_diffrn_orient_matrix_UB_21 -0.1080861000
_diffrn_orient_matrix_UB_22 -0.0088201000
_diffrn_orient_matrix_UB_23 -0.0901109000
_diffrn_orient_matrix_UB_31 -0.0093565000
_diffrn_orient_matrix_UB_32 0.1855342000
_diffrn_orient_matrix_UB_33 0.0027002000
_diffrn_radiation_monochromator mirror
_diffrn_radiation_type 'Cu K\a'
_diffrn_radiation_wavelength 1.5418
_diffrn_reflns_av_R_equivalents 0.0392
_diffrn_reflns_av_unetI/netI 0.0226
_diffrn_reflns_limit_h_max 18
_diffrn_reflns_limit_h_min -18
_diffrn_reflns_limit_k_max 10
_diffrn_reflns_limit_k_min -7
_diffrn_reflns_limit_l_max 18
_diffrn_reflns_limit_l_min -18
_diffrn_reflns_number 17036
_diffrn_reflns_theta_full 72.45
_diffrn_reflns_theta_max 72.45
_diffrn_reflns_theta_min 3.39
_diffrn_source 'SuperNova (Cu) X-ray Source'
_diffrn_source_current n/a
_diffrn_source_voltage n/a
_exptl_absorpt_coefficient_mu 3.165
_exptl_absorpt_correction_T_max 1.00000
_exptl_absorpt_correction_T_min 0.47431
_exptl_absorpt_correction_type multi-scan
_exptl_absorpt_process_details
;
CrysAlisPro, Oxford Diffraction Ltd.,
Version 1.171.34.44 (release 25-10-2010 CrysAlis171 .NET)
(compiled Oct 25 2010,18:11:34)
Empirical absorption correction using spherical harmonics,
 implemented in SCALE3 ABSPACK scaling algorithm.
;
_exptl_crystal_colour colourless
_exptl_crystal_density_diffrn 1.285
_exptl_crystal_density_method 'not measured'
_exptl_crystal_description prism
_exptl_crystal_F_000 677
_exptl_crystal_size_max 0.4
_exptl_crystal_size_mid 0.3
_exptl_crystal_size_min 0.2
_refine_diff_density_max 0.445
_refine_diff_density_min -0.771
_refine_diff_density_rms 0.071
_refine_ls_extinction_method none
_refine_ls_goodness_of_fit_ref 1.830
_refine_ls_hydrogen_treatment mixed
_refine_ls_matrix_type full
_refine_ls_number_parameters 242
_refine_ls_number_reflns 3227
_refine_ls_number_restraints 11
_refine_ls_restrained_S_all 1.832
_refine_ls_R_factor_all 0.0624
_refine_ls_R_factor_gt 0.0607
_refine_ls_shift/su_max 0.024
_refine_ls_shift/su_mean 0.003
_refine_ls_structure_factor_coef Fsqd
_refine_ls_weighting_details 'calc w=1/[\s^2^(Fo^2^)+(0.1000P)^2^+0.0000P] where P=(Fo^2^+2Fc^2^)/3'
_refine_ls_weighting_scheme calc
_refine_ls_wR_factor_gt 0.2156
_refine_ls_wR_factor_ref 0.2174
_reflns_number_gt 3076
_reflns_number_total 3227
_reflns_threshold_expression >2sigma(I)
_cod_data_source_file cg300943b_si_002.cif
_cod_data_source_block Form1-cryo
_cod_original_cell_volume 1655.19(14)
_cod_database_code 4506843
_chemical_oxdiff_formula 'c17 h21 n2 s1 cl1'
_reflns_odcompleteness_completeness 100.00
_reflns_odcompleteness_iscentric 1
_reflns_odcompleteness_theta 66.97

loop_
_space_group_symop_id
_space_group_symop_operation_xyz
1 'x, y, z'
2 '-x, y+1/2, -z+1/2'
3 '-x, -y, -z'
4 'x, -y-1/2, z-1/2'

loop_
_atom_site_label
_atom_site_type_symbol
_atom_site_fract_x
_atom_site_fract_y
_atom_site_fract_z
_atom_site_U_iso_or_equiv
_atom_site_adp_type
_atom_site_occupancy
_atom_site_symmetry_multiplicity
_atom_site_calc_flag
_atom_site_refinement_flags
_atom_site_disorder_assembly
_atom_site_disorder_group
Cl1 Cl 0.45423(5) 0.21175(8) 0.33519(5) 0.0404(3) Uani 1 1 d . . .
S1 S 0.03521(5) -0.22772(9) -0.08159(7) 0.0468(3) Uani 1 1 d . . .
N1 N 0.24264(17) -0.1858(3) 0.08072(17) 0.0327(5) Uani 1 1 d . A .
C1 C 0.21427(18) -0.3515(3) 0.06398(18) 0.0299(5) Uani 1 1 d . . .
C7 C 0.2259(2) -0.0963(3) -0.0039(2) 0.0335(6) Uani 1 1 d . . .
C5 C 0.2467(2) -0.6361(3) 0.09777(19) 0.0356(6) Uani 1 1 d . . .
H5 H 0.2897 -0.7192 0.1361 0.043 Uiso 1 1 calc R . .
C12 C 0.3025(2) -0.0027(3) -0.0080(2) 0.0349(6) Uani 1 1 d . . .
H12 H 0.3675 0.0035 0.0469 0.042 Uiso 1 1 calc R . .
C8 C 0.1299(2) -0.1068(3) -0.0884(2) 0.0384(6) Uani 1 1 d . . .
C2 C 0.11758(19) -0.3892(3) -0.0139(2) 0.0340(6) Uani 1 1 d . . .
C4 C 0.1512(2) -0.6737(3) 0.0189(2) 0.0370(6) Uani 1 1 d . . .
H4 H 0.1308 -0.7811 0.0037 0.044 Uiso 1 1 calc R . .
C3 C 0.0870(2) -0.5500(4) -0.0368(2) 0.0378(6) Uani 1 1 d . . .
H3 H 0.0230 -0.5741 -0.0898 0.045 Uiso 1 1 calc R . .
C6 C 0.27897(19) -0.4774(3) 0.12027(17) 0.0314(6) Uani 1 1 d . . .
H6 H 0.3435 -0.4543 0.1727 0.038 Uiso 1 1 calc R . .
C10 C 0.1860(3) 0.0722(4) -0.1766(2) 0.0481(7) Uani 1 1 d . . .
H10 H 0.1725 0.1300 -0.2336 0.058 Uiso 1 1 calc R . .
C11 C 0.2808(2) 0.0809(4) -0.0945(2) 0.0421(7) Uani 1 1 d . . .
H11 H 0.3316 0.1437 -0.0967 0.051 Uiso 1 1 calc R . .
C9 C 0.1096(2) -0.0237(4) -0.1745(2) 0.0453(7) Uani 1 1 d . . .
H9 H 0.0456 -0.0318 -0.2305 0.054 Uiso 1 1 calc R . .
C13 C 0.3264(2) -0.1380(4) 0.1754(2) 0.0435(7) Uani 1 1 d . . .
H13A H 0.3477 -0.0278 0.1730 0.052 Uiso 0.678(5) 1 calc PR A 1
H13B H 0.3847 -0.2097 0.1951 0.052 Uiso 0.678(5) 1 calc PR A 1
C14 C 0.2813(3) -0.1522(5) 0.2485(3) 0.0307(8) Uani 0.678(5) 1 d PD A 1
C16 C 0.4516(2) -0.2432(4) 0.3766(2) 0.0440(7) Uani 1 1 d D . .
N2 N 0.3717(2) -0.1157(4) 0.3500(2) 0.0278(6) Uani 0.655(4) 1 d PD A 1
C15 C 0.1923(2) -0.0307(5) 0.2284(2) 0.0487(8) Uani 1 1 d D . .
C17 C 0.3314(3) -0.0837(5) 0.4237(3) 0.0549(9) Uani 1 1 d D . .
N2A N 0.3047(4) -0.0469(8) 0.3137(4) 0.0278(6) Uani 0.345(4) 1 d P A 2
C14A C 0.3434(6) -0.1952(10) 0.2825(6) 0.0307(8) Uani 0.322(5) 1 d P A 2
H2 H 0.397(2) -0.011(3) 0.333(3) 0.059(10) Uiso 1 1 d D . .
H17A H 0.296(2) 0.012(3) 0.416(2) 0.039(8) Uiso 1 1 d D . .
H17B H 0.287(3) -0.166(5) 0.414(4) 0.103(17) Uiso 1 1 d D . .
H17C H 0.394(2) -0.091(6) 0.481(2) 0.091(15) Uiso 1 1 d D . .
H16A H 0.474(7) -0.278(12) 0.334(6) 0.26(5) Uiso 1 1 d D . .
H16B H 0.420(3) -0.338(3) 0.377(3) 0.070(13) Uiso 1 1 d D . .
H16C H 0.496(3) -0.237(6) 0.4437(17) 0.088(15) Uiso 1 1 d D . .
H15A H 0.156(2) -0.075(4) 0.257(2) 0.048(9) Uiso 1 1 d D . .
H15B H 0.199(3) 0.068(3) 0.210(4) 0.095(17) Uiso 1 1 d D . .
H15C H 0.151(2) -0.056(5) 0.1622(16) 0.057(10) Uiso 1 1 d D . .
H14 H 0.274(3) -0.263(2) 0.258(3) 0.055(11) Uiso 1 1 d D . .

loop_
_atom_site_aniso_label
_atom_site_aniso_U_11
_atom_site_aniso_U_22
_atom_site_aniso_U_33
_atom_site_aniso_U_23
_atom_site_aniso_U_13
_atom_site_aniso_U_12
Cl1 0.0457(4) 0.0279(5) 0.0484(4) -0.0036(3) 0.0233(3) -0.0033(3)
S1 0.0340(4) 0.0310(5) 0.0764(6) 0.0158(3) 0.0272(4) 0.0063(3)
N1 0.0415(11) 0.0191(11) 0.0468(12) -0.0022(9) 0.0286(10) -0.0024(9)
C1 0.0400(12) 0.0189(13) 0.0414(12) -0.0012(10) 0.0279(11) 0.0007(10)
C7 0.0453(13) 0.0155(12) 0.0517(14) -0.0002(10) 0.0330(12) 0.0045(10)
C5 0.0508(14) 0.0205(13) 0.0439(13) 0.0038(11) 0.0295(12) 0.0060(11)
C12 0.0476(13) 0.0199(13) 0.0474(13) -0.0020(11) 0.0310(11) -0.0043(11)
C8 0.0417(13) 0.0200(14) 0.0606(16) 0.0094(12) 0.0302(12) 0.0069(11)
C2 0.0379(12) 0.0211(14) 0.0492(14) 0.0037(11) 0.0258(11) 0.0007(10)
C4 0.0542(15) 0.0172(13) 0.0507(14) -0.0022(11) 0.0341(13) -0.0035(12)
C3 0.0414(13) 0.0289(15) 0.0472(13) -0.0039(12) 0.0246(11) -0.0061(11)
C6 0.0418(12) 0.0246(14) 0.0349(11) 0.0008(10) 0.0242(10) 0.0027(10)
C10 0.0648(18) 0.0284(16) 0.0596(17) 0.0137(13) 0.0366(15) 0.0077(14)
C11 0.0575(16) 0.0250(14) 0.0582(16) 0.0009(13) 0.0392(14) -0.0031(13)
C9 0.0489(15) 0.0320(16) 0.0575(16) 0.0144(13) 0.0275(13) 0.0117(13)
C13 0.0718(18) 0.0322(16) 0.0391(13) -0.0098(11) 0.0366(13) -0.0197(14)
C14 0.0342(17) 0.025(2) 0.0359(17) -0.0013(14) 0.0194(15) 0.0008(14)
C16 0.0413(15) 0.0347(16) 0.0499(16) 0.0062(14) 0.0170(13) 0.0122(13)
N2 0.0316(12) 0.0243(16) 0.0285(12) 0.0013(11) 0.0153(10) 0.0030(11)
C15 0.0375(13) 0.067(3) 0.0457(15) 0.0147(15) 0.0232(12) 0.0191(15)
C17 0.092(3) 0.044(2) 0.0491(17) -0.0092(15) 0.0500(19) -0.019(2)
N2A 0.0316(12) 0.0243(16) 0.0285(12) 0.0013(11) 0.0153(10) 0.0030(11)
C14A 0.0342(17) 0.025(2) 0.0359(17) -0.0013(14) 0.0194(15) 0.0008(14)

loop_
_atom_type_symbol
_atom_type_description
_atom_type_scat_dispersion_real
_atom_type_scat_dispersion_imag
_atom_type_scat_source
C C 0.0181 0.0091 'International Tables Vol C Tables 4.2.6.8 and 6.1.1.4'
H H 0.0000 0.0000 'International Tables Vol C Tables 4.2.6.8 and 6.1.1.4'
Cl Cl 0.3639 0.7018 'International Tables Vol C Tables 4.2.6.8 and 6.1.1.4'
N N 0.0311 0.0180 'International Tables Vol C Tables 4.2.6.8 and 6.1.1.4'
S S 0.3331 0.5567 'International Tables Vol C Tables 4.2.6.8 and 6.1.1.4'

loop_
_geom_angle_atom_site_label_1
_geom_angle_atom_site_label_2
_geom_angle_atom_site_label_3
_geom_angle
C8 S1 C2 96.51(12)
C1 N1 C13 118.9(2)
C7 N1 C1 115.6(2)
C7 N1 C13 118.1(2)
C2 C1 N1 117.7(2)
C2 C1 C6 119.0(2)
C6 C1 N1 123.3(2)
C12 C7 N1 122.8(2)
C8 C7 N1 118.3(2)
C8 C7 C12 118.9(2)
C4 C5 H5 119.4
C6 C5 H5 119.4
C6 C5 C4 121.1(3)
C7 C12 H12 120.2
C11 C12 C7 119.6(3)
C11 C12 H12 120.2
C7 C8 S1 117.9(2)
C9 C8 S1 121.3(2)
C9 C8 C7 120.8(2)
C1 C2 S1 118.3(2)
C3 C2 S1 121.3(2)
C3 C2 C1 120.4(2)
C5 C4 H4 120.4
C3 C4 C5 119.3(3)
C3 C4 H4 120.4
C2 C3 H3 119.9
C4 C3 C2 120.3(3)
C4 C3 H3 119.9
C1 C6 H6 120.1
C5 C6 C1 119.8(2)
C5 C6 H6 120.1
C11 C10 H10 120.1
C11 C10 C9 119.8(3)
C9 C10 H10 120.1
C12 C11 H11 119.4
C10 C11 C12 121.2(3)
C10 C11 H11 119.4
C8 C9 C10 119.6(3)
C8 C9 H9 120.2
C10 C9 H9 120.2
N1 C13 H13A 111.0
N1 C13 H13B 111.0
N1 C13 C14 104.0(2)
N1 C13 C14A 125.8(4)
H13A C13 H13B 109.0
C14 C13 H13A 111.0
C14 C13 H13B 111.0
C14 C13 C14A 32.5(3)
C14A C13 H13A 114.8
C14A C13 H13B 79.9
C13 C14 C15 115.0(3)
C13 C14 H14 108(2)
N2 C14 C13 104.3(3)
N2 C14 C15 108.8(3)
N2 C14 H14 98(2)
C15 C14 H14 120(2)
N2 C16 C14A 42.3(3)
N2 C16 H16A 123(7)
N2 C16 H16B 105(3)
N2 C16 H16C 109(3)
C14A C16 H16A 89(7)
C14A C16 H16B 85(3)
C14A C16 H16C 150(3)
H16A C16 H16B 96(7)
H16A C16 H16C 120(7)
H16B C16 H16C 98(4)
C14 N2 C17 108.8(3)
C14 N2 H2 98.7(19)
C16 N2 C14 109.7(3)
C16 N2 C17 117.4(3)
C16 N2 H2 109(2)
C17 N2 H2 111(2)
C14 C15 H15A 107(2)
C14 C15 H15B 116(3)
C14 C15 H15C 97(2)
N2A C15 C14 46.9(3)
N2A C15 H15A 101.7(19)
N2A C15 H15B 96(3)
N2A C15 H15C 142(2)
H15A C15 H15B 134(4)
H15A C15 H15C 102(3)
H15B C15 H15C 89(4)
N2 C17 N2A 39.3(2)
N2 C17 H17A 117(2)
N2 C17 H17B 105(3)
N2 C17 H17C 96(3)
N2A C17 H17A 82(2)
N2A C17 H17B 101(3)
N2A C17 H17C 130(3)
H17A C17 H17B 107(4)
H17A C17 H17C 115(4)
H17B C17 H17C 116(5)
C15 N2A C17 122.5(4)
C15 N2A H2 139.8(14)
C17 N2A H2 96.3(15)
C14A N2A C15 102.6(5)
C14A N2A C17 104.1(5)
C14A N2A H2 74.8(15)
C13 C14A C16 126.0(5)
C13 C14A H14 99(2)
C16 C14A H14 124.2(18)
N2A C14A C13 100.8(5)
N2A C14A C16 106.2(5)
N2A C14A H14 94.6(18)

loop_
_geom_bond_atom_site_label_1
_geom_bond_atom_site_label_2
_geom_bond_distance
S1 C8 1.771(3)
S1 C2 1.771(3)
N1 C1 1.419(3)
N1 C7 1.410(3)
N1 C13 1.444(4)
C1 C2 1.395(3)
C1 C6 1.399(4)
C7 C12 1.403(4)
C7 C8 1.397(4)
C5 H5 0.9300
C5 C4 1.390(4)
C5 C6 1.382(4)
C12 H12 0.9300
C12 C11 1.391(4)
C8 C9 1.388(4)
C2 C3 1.393(4)
C4 H4 0.9300
C4 C3 1.379(4)
C3 H3 0.9300
C6 H6 0.9300
C10 H10 0.9300
C10 C11 1.371(4)
C10 C9 1.398(4)
C11 H11 0.9300
C9 H9 0.9300
C13 H13A 0.9700
C13 H13B 0.9700
C13 C14 1.564(4)
C13 C14A 1.610(8)
C14 N2 1.523(4)
C14 C15 1.569(5)
C14 H14 0.947(18)
C16 N2 1.490(4)
C16 C14A 1.614(9)
C16 H16A 0.91(2)
C16 H16B 0.913(19)
C16 H16C 0.92(2)
N2 C17 1.537(4)
N2 H2 1.027(19)
C15 N2A 1.558(6)
C15 H15A 0.930(18)
C15 H15B 0.88(2)
C15 H15C 0.925(18)
C17 N2A 1.568(6)
C17 H17A 0.922(18)
C17 H17B 0.91(2)
C17 H17C 0.930(19)
N2A C14A 1.526(10)
N2A H2 1.29(3)
C14A H14 1.08(3)
